data_1556741
loop_
_publ_author_name
'Lumpi, Daniel'
'Kautny, Paul'
'St\"oger, Berthold'
'Fr\"ohlich, Johannes'

_publ_section_title
;
 Crystal chemistry of layered structures formed by linear rigid
 silyl-capped molecules.
;
_journal_issue 'Pt 5'
_journal_name_full IUCrJ
_journal_page_first 584
_journal_page_last 600
_journal_paper_doi 10.1107/S2052252515011665
_journal_volume 2
_journal_year 2015
_chemical_formula_sum 'C22 H32 O2 S3 Si2'
_chemical_formula_weight 480.8
_space_group_IT_number 15
_space_group_name_Hall '-C 2yc'
_space_group_name_H-M_alt 'C 1 2/c 1'
_symmetry_cell_setting monoclinic
_symmetry_Int_Tables_number 15
_symmetry_space_group_name_Hall '-C 2yc'
_symmetry_space_group_name_H-M 'C 1 2/c 1'
_cell_angle_alpha 90
_cell_angle_beta 100.532(2)
_cell_angle_gamma 90
_cell_formula_units_Z 8
_cell_length_a 34.344(2)
_cell_length_b 8.1665(5)
_cell_length_c 20.0791(12)
_cell_measurement_reflns_used 9911
_cell_measurement_temperature 100
_cell_measurement_theta_max 27.5
_cell_measurement_theta_min 2.4
_cell_volume 5536.7(6)
_diffrn_ambient_temperature 100
_diffrn_measured_fraction_theta_full 0.99
_diffrn_measured_fraction_theta_max 0.99
_diffrn_measurement_device 'four-circle diffractometer'
_diffrn_measurement_device_type 'Bruker KAPPA APEX II CCD'
_diffrn_measurement_method '\w- and \f-scans'
_diffrn_radiation_monochromator graphite
_diffrn_radiation_probe x-ray
_diffrn_radiation_source 'X-ray tube'
_diffrn_radiation_type 'Mo K\a'
_diffrn_radiation_wavelength 0.71073
_diffrn_reflns_av_R_equivalents 0.038
_diffrn_reflns_av_sigmaI/netI 0.0185
_diffrn_reflns_limit_h_max 44
_diffrn_reflns_limit_h_min -44
_diffrn_reflns_limit_k_max 10
_diffrn_reflns_limit_k_min -10
_diffrn_reflns_limit_l_max 26
_diffrn_reflns_limit_l_min -26
_diffrn_reflns_number 77428
_diffrn_reflns_theta_full 27.61
_diffrn_reflns_theta_max 27.61
_diffrn_reflns_theta_min 1.21
_exptl_absorpt_coefficient_mu 0.369
_exptl_absorpt_correction_T_max 0.99
_exptl_absorpt_correction_T_min 0.74
_exptl_absorpt_correction_type multi-scan
_exptl_absorpt_process_details SADABS
_exptl_crystal_colour 'clear yellow'
_exptl_crystal_density_diffrn 1.1533
_exptl_crystal_description 'rhombic prism'
_exptl_crystal_F_000 2048
_exptl_crystal_size_max 0.87
_exptl_crystal_size_mid 0.66
_exptl_crystal_size_min 0.03
_refine_diff_density_max 0.87
_refine_diff_density_min -0.75
_refine_ls_extinction_method none
_refine_ls_goodness_of_fit_gt 3.43
_refine_ls_goodness_of_fit_ref 3.02
_refine_ls_hydrogen_treatment constr
_refine_ls_number_constraints 128
_refine_ls_number_parameters 262
_refine_ls_number_reflns 6397
_refine_ls_number_restraints 0
_refine_ls_R_factor_all 0.0691
_refine_ls_R_factor_gt 0.0489
_refine_ls_shift/su_max 0.0303
_refine_ls_shift/su_mean 0.0010
_refine_ls_structure_factor_coef F
_refine_ls_weighting_details w=1/(\s^2^(F)+0.0001F^2^)
_refine_ls_weighting_scheme sigma
_refine_ls_wR_factor_gt 0.0580
_refine_ls_wR_factor_ref 0.0588
_reflns_number_gt 4903
_reflns_number_total 6397
_reflns_threshold_expression I>3\s(I)
_cod_data_source_file yc5004.cif
_cod_data_source_block DSEM1
_cod_depositor_comments
;
The following automatic conversions were performed:

data item '_diffrn_radiation_probe' value 'X-ray' was changed to
'x-ray' in accordance with the
/home/saulius/struct/COD-crude-data/automatic-downloads/DataCite-retrospective/IUCr/depositions/lib/dictionaries/cif_core.dic
dictionary named 'cif_core.dic' version 2.4.2 last updated on
2011-04-26.

Automatic conversion script
Id: cif_fix_values 7556 2019-12-06 15:28:31Z antanas 
;
_cod_database_code 1556741
_publcif_datablock.id {d6b6d973-fc2a-4196-8550-5f6f0e7a4ba6}

loop_
_symmetry_equiv_pos_site_id
_symmetry_equiv_pos_as_xyz
1 x,y,z
2 -x,y,-z+1/2
3 -x,-y,-z
4 x,-y,z+1/2
5 x+1/2,y+1/2,z
6 -x+1/2,y+1/2,-z+1/2
7 -x+1/2,-y+1/2,-z
8 x+1/2,-y+1/2,z+1/2

loop_
_atom_site_label
_atom_site_type_symbol
_atom_site_fract_x
_atom_site_fract_y
_atom_site_fract_z
_atom_site_adp_type
_atom_site_U_iso_or_equiv
_atom_site_symmetry_multiplicity
_atom_site_occupancy
_atom_site_calc_flag
S1 S 0.762685(15) -0.33644(6) 0.15507(3) Uani 0.02279(16) 8 1 d
S2 S 0.847992(18) -0.37717(8) 0.11586(3) Uani 0.0353(2) 8 1 d
S3 S 0.700129(18) -0.47388(6) 0.23712(3) Uani 0.02868(18) 8 1 d
Si1 Si 0.93168(2) -0.24524(14) -0.06764(4) Uani 0.0623(4) 8 1 d
Si2 Si 0.576085(19) -0.28110(10) 0.35009(3) Uani 0.0365(2) 8 1 d
O1 O 0.75965(4) 0.06737(17) 0.05109(7) Uani 0.0245(5) 8 1 d
O2 O 0.69334(4) 0.04163(17) 0.12397(7) Uani 0.0230(5) 8 1 d
C1 C 0.77861(6) -0.1981(2) 0.09999(10) Uani 0.0208(6) 8 1 d
C2 C 0.75376(6) -0.0650(2) 0.08999(9) Uani 0.0192(6) 8 1 d
C3 C 0.72162(6) -0.0764(2) 0.12477(10) Uani 0.0189(6) 8 1 d
C4 C 0.72227(6) -0.2160(2) 0.16354(10) Uani 0.0190(6) 8 1 d
C5 C 0.81443(6) -0.2305(3) 0.07343(10) Uani 0.0232(6) 8 1 d
C6 C 0.82130(6) -0.1636(3) 0.01512(11) Uani 0.0304(7) 8 1 d
C7 C 0.85643(7) -0.1883(3) -0.01190(12) Uani 0.0388(9) 8 1 d
C8 C 0.88601(8) -0.2089(4) -0.03517(13) Uani 0.0498(10) 8 1 d
C9 C 0.69553(6) -0.2693(2) 0.20742(10) Uani 0.0206(6) 8 1 d
C10 C 0.66931(6) -0.1683(3) 0.22935(11) Uani 0.0271(7) 8 1 d
C11 C 0.64076(6) -0.2167(3) 0.26906(11) Uani 0.0291(7) 8 1 d
C12 C 0.61537(7) -0.2474(3) 0.30132(12) Uani 0.0334(8) 8 1 d
C13 C 0.92858(8) -0.4492(5) -0.10887(16) Uani 0.0694(13) 8 1 d
C14 C 0.97377(9) -0.2385(6) 0.00601(18) Uani 0.113(2) 8 1 d
C15 C 0.93686(10) -0.0800(5) -0.12833(17) Uani 0.0798(15) 8 1 d
C16 C 0.55161(11) -0.4795(5) 0.3267(2) Uani 0.109(2) 8 1 d
C17 C 0.59717(11) -0.2798(5) 0.44071(15) Uani 0.0865(16) 8 1 d
C18 C 0.54202(12) -0.1076(6) 0.3313(3) Uani 0.141(3) 8 1 d
C19 C 0.86345(7) -0.2835(3) 0.19798(12) Uani 0.0383(8) 8 1 d
C20 C 0.67977(9) -0.5825(3) 0.16113(13) Uani 0.0438(9) 8 1 d
C21 C 0.77523(7) 0.2073(3) 0.09102(11) Uani 0.0314(7) 8 1 d
C22 C 0.67373(7) 0.0962(3) 0.05813(11) Uani 0.0364(8) 8 1 d
H6 H 0.80111 -0.094723 -0.009835 Uiso 0.0365 8 1 d
H10 H 0.66994 -0.054804 0.217203 Uiso 0.0326 8 1 d
H131 H 0.95267 -0.470648 -0.125182 Uiso 0.0833 8 1 d
H132 H 0.924798 -0.531753 -0.076613 Uiso 0.0833 8 1 d
H133 H 0.906657 -0.450798 -0.146167 Uiso 0.0833 8 1 d
H141 H 0.998379 -0.246254 -0.010028 Uiso 0.1353 8 1 d
H142 H 0.972955 -0.137344 0.030044 Uiso 0.1353 8 1 d
H143 H 0.971574 -0.328613 0.035831 Uiso 0.1353 8 1 d
H151 H 0.961386 -0.093158 -0.144236 Uiso 0.0958 8 1 d
H152 H 0.915203 -0.085166 -0.166012 Uiso 0.0958 8 1 d
H153 H 0.936668 0.024229 -0.106262 Uiso 0.0958 8 1 d
H161 H 0.527972 -0.486943 0.345649 Uiso 0.1314 8 1 d
H162 H 0.54488 -0.487632 0.278223 Uiso 0.1314 8 1 d
H163 H 0.569264 -0.566984 0.343922 Uiso 0.1314 8 1 d
H171 H 0.577799 -0.3191 0.465791 Uiso 0.1038 8 1 d
H172 H 0.620051 -0.349537 0.449095 Uiso 0.1038 8 1 d
H173 H 0.604711 -0.170179 0.454735 Uiso 0.1038 8 1 d
H181 H 0.524557 -0.104784 0.363546 Uiso 0.1688 8 1 d
H182 H 0.556903 -0.007503 0.334015 Uiso 0.1688 8 1 d
H183 H 0.526759 -0.119462 0.286476 Uiso 0.1688 8 1 d
H191 H 0.885998 -0.341055 0.222371 Uiso 0.0459 8 1 d
H192 H 0.870413 -0.171204 0.192268 Uiso 0.0459 8 1 d
H193 H 0.842154 -0.288535 0.222935 Uiso 0.0459 8 1 d
H201 H 0.682899 -0.698138 0.168924 Uiso 0.0526 8 1 d
H202 H 0.652125 -0.55696 0.148318 Uiso 0.0526 8 1 d
H203 H 0.69337 -0.550594 0.125458 Uiso 0.0526 8 1 d
H211 H 0.775242 0.300712 0.061981 Uiso 0.0377 8 1 d
H212 H 0.758994 0.229827 0.124117 Uiso 0.0377 8 1 d
H213 H 0.801812 0.184658 0.113548 Uiso 0.0377 8 1 d
H221 H 0.650937 0.160286 0.062714 Uiso 0.0437 8 1 d
H222 H 0.691634 0.161728 0.037863 Uiso 0.0437 8 1 d
H223 H 0.66555 0.002922 0.029926 Uiso 0.0437 8 1 d

loop_
_atom_site_aniso_label
_atom_site_aniso_type_symbol
_atom_site_aniso_U_11
_atom_site_aniso_U_22
_atom_site_aniso_U_33
_atom_site_aniso_U_12
_atom_site_aniso_U_13
_atom_site_aniso_U_23
S1 S 0.0233(3) 0.0181(3) 0.0288(3) 0.0029(2) 0.0096(2) 0.0019(2)
S2 S 0.0358(3) 0.0429(4) 0.0284(3) 0.0181(3) 0.0084(3) -0.0026(3)
S3 S 0.0403(3) 0.0202(3) 0.0270(3) -0.0011(2) 0.0098(2) 0.0029(2)
Si1 Si 0.0251(4) 0.1274(9) 0.0379(4) -0.0045(4) 0.0155(3) -0.0179(5)
Si2 Si 0.0225(3) 0.0631(5) 0.0256(3) -0.0034(3) 0.0087(3) 0.0024(3)
O1 O 0.0343(9) 0.0214(8) 0.0185(7) -0.0011(6) 0.0065(6) 0.0015(6)
O2 O 0.0272(8) 0.0221(7) 0.0199(7) 0.0080(6) 0.0050(6) 0.0005(6)
C1 C 0.0236(11) 0.0210(10) 0.0188(10) -0.0023(8) 0.0065(8) -0.0018(8)
C2 C 0.0230(10) 0.0187(10) 0.0158(9) -0.0017(8) 0.0036(8) -0.0008(7)
C3 C 0.0209(10) 0.0167(10) 0.0187(10) 0.0028(8) 0.0029(8) -0.0040(7)
C4 C 0.0198(10) 0.0157(9) 0.0219(10) 0.0013(8) 0.0053(8) -0.0023(8)
C5 C 0.0215(10) 0.0260(11) 0.0222(10) 0.0021(8) 0.0048(8) -0.0048(8)
C6 C 0.0233(11) 0.0416(14) 0.0277(12) 0.0035(10) 0.0085(9) 0.0025(10)
C7 C 0.0333(13) 0.0565(17) 0.0287(12) 0.0014(12) 0.0114(11) 0.0018(11)
C8 C 0.0328(14) 0.087(2) 0.0324(14) 0.0036(14) 0.0133(12) 0.0011(14)
C9 C 0.0219(10) 0.0182(10) 0.0220(10) -0.0037(8) 0.0044(8) -0.0019(8)
C10 C 0.0263(11) 0.0240(11) 0.0334(12) -0.0017(9) 0.0113(10) -0.0004(9)
C11 C 0.0233(11) 0.0330(12) 0.0316(12) -0.0022(9) 0.0064(10) -0.0033(10)
C12 C 0.0257(12) 0.0442(14) 0.0315(12) -0.0034(10) 0.0083(10) -0.0037(10)
C13 C 0.0343(16) 0.121(3) 0.056(2) 0.0095(18) 0.0157(15) -0.010(2)
C14 C 0.0346(18) 0.230(6) 0.070(3) 0.016(3) -0.0005(18) -0.052(3)
C15 C 0.063(2) 0.120(3) 0.068(2) -0.037(2) 0.0413(19) -0.026(2)
C16 C 0.092(3) 0.161(4) 0.095(3) -0.092(3) 0.070(3) -0.069(3)
C17 C 0.082(3) 0.142(4) 0.0323(16) -0.064(2) 0.0018(16) 0.014(2)
C18 C 0.072(3) 0.183(5) 0.194(5) 0.073(3) 0.094(3) 0.114(4)
C19 C 0.0388(14) 0.0396(14) 0.0339(13) -0.0006(11) -0.0002(11) -0.0007(11)
C20 C 0.0666(19) 0.0259(13) 0.0400(15) -0.0086(13) 0.0129(13) -0.0067(11)
C21 C 0.0432(14) 0.0250(12) 0.0254(11) -0.0099(10) 0.0047(10) 0.0032(9)
C22 C 0.0367(14) 0.0426(14) 0.0267(12) 0.0163(11) -0.0026(10) -0.0031(11)

loop_
_atom_type_symbol
_atom_type_scat_dispersion_real
_atom_type_scat_dispersion_imag
_atom_type_scat_source
C 0.0033 0.0016 'International Tables Vol C tables 4.2.6.8 and 6.1.1.1'
H 0.0000 0.0000 'International Tables Vol C tables 4.2.6.8 and 6.1.1.1'
O 0.0106 0.0060 'International Tables Vol C tables 4.2.6.8 and 6.1.1.1'
S 0.1246 0.1234 'International Tables Vol C tables 4.2.6.8 and 6.1.1.1'
Si 0.0817 0.0704 'International Tables Vol C tables 4.2.6.8 and 6.1.1.1'

loop_
_geom_angle_atom_site_label_1
_geom_angle_atom_site_label_2
_geom_angle_atom_site_label_3
_geom_angle
C1 S1 C4 92.54(10)
C8 Si1 C13 108.78(14)
C8 Si1 C14 107.60(15)
C8 Si1 C15 107.96(16)
C13 Si1 C14 110.63(19)
C13 Si1 C15 111.47(16)
C14 Si1 C15 110.27(18)
C12 Si2 C16 110.01(16)
C12 Si2 C17 109.58(14)
C12 Si2 C18 106.21(18)
C16 Si2 C17 109.70(18)
C16 Si2 C18 112.49(18)
C17 Si2 C18 108.8(2)
C2 O1 C21 112.76(15)
C3 O2 C22 116.18(16)
S1 C1 C2 110.37(16)
S1 C1 C5 120.10(15)
C2 C1 C5 129.51(19)
O1 C2 C1 123.71(19)
O1 C2 C3 122.93(17)
C1 C2 C3 113.35(18)
O2 C3 C2 124.45(17)
O2 C3 C4 121.89(19)
C2 C3 C4 113.57(18)
S1 C4 C3 110.14(16)
S1 C4 C9 119.76(14)
C3 C4 C9 130.10(18)
S2 C5 C1 117.89(15)
S2 C5 C6 119.30(17)
C1 C5 C6 122.58(18)
C5 C6 C7 124.5(2)
C5 C6 H6 117.73
C7 C6 H6 117.72
C6 C7 C8 179.6(2)
Si1 C8 C7 177.8(2)
S3 C9 C4 117.38(15)
S3 C9 C10 119.28(17)
C4 C9 C10 123.23(18)
C9 C10 C11 125.4(2)
C9 C10 H10 117.3
C11 C10 H10 117.3
C10 C11 C12 175.5(2)
Si2 C12 C11 176.6(2)
Si1 C13 H131 109.47
Si1 C13 H132 109.47
Si1 C13 H133 109.47
H131 C13 H132 109.47
H131 C13 H133 109.47
H132 C13 H133 109.47
Si1 C14 H141 109.47
Si1 C14 H142 109.47
Si1 C14 H143 109.47
H141 C14 H142 109.47
H141 C14 H143 109.47
H142 C14 H143 109.47
Si1 C15 H151 109.47
Si1 C15 H152 109.47
Si1 C15 H153 109.47
H151 C15 H152 109.47
H151 C15 H153 109.47
H152 C15 H153 109.47
Si2 C16 H161 109.47
Si2 C16 H162 109.47
Si2 C16 H163 109.47
H161 C16 H162 109.47
H161 C16 H163 109.47
H162 C16 H163 109.47
Si2 C17 H171 109.47
Si2 C17 H172 109.47
Si2 C17 H173 109.47
H171 C17 H172 109.47
H171 C17 H173 109.47
H172 C17 H173 109.47
Si2 C18 H181 109.47
Si2 C18 H182 109.47
Si2 C18 H183 109.47
H181 C18 H182 109.47
H181 C18 H183 109.47
H182 C18 H183 109.47
H191 C19 H192 109.47
H191 C19 H193 109.47
H192 C19 H193 109.47
H201 C20 H202 109.47
H201 C20 H203 109.47
H202 C20 H203 109.47
O1 C21 H211 109.47
O1 C21 H212 109.47
O1 C21 H213 109.47
H211 C21 H212 109.47
H211 C21 H213 109.47
H212 C21 H213 109.47
O2 C22 H221 109.47
O2 C22 H222 109.47
O2 C22 H223 109.47
H221 C22 H222 109.47
H221 C22 H223 109.47
H222 C22 H223 109.47

loop_
_geom_bond_atom_site_label_1
_geom_bond_atom_site_label_2
_geom_bond_distance
S1 C1 1.738(2)
S1 C4 1.735(2)
S2 C5 1.769(2)
S3 C9 1.771(2)
Si1 C8 1.830(3)
Si1 C13 1.854(4)
Si1 C14 1.870(3)
Si1 C15 1.849(4)
Si2 C12 1.827(3)
Si2 C16 1.846(4)
Si2 C17 1.831(3)
Si2 C18 1.833(5)
O1 C2 1.370(2)
O1 C21 1.442(2)
O2 C3 1.366(2)
O2 C22 1.440(2)
C1 C2 1.373(3)
C1 C5 1.452(3)
C2 C3 1.413(3)
C3 C4 1.379(3)
C4 C9 1.451(3)
C5 C6 1.351(3)
C6 C7 1.424(4)
C6 H6 0.96
C7 C8 1.205(4)
C9 C10 1.353(3)
C10 C11 1.428(3)
C10 H10 0.96
C11 C12 1.204(4)
C13 H131 0.96
C13 H132 0.96
C13 H133 0.96
C14 H141 0.96
C14 H142 0.96
C14 H143 0.96
C15 H151 0.96
C15 H152 0.96
C15 H153 0.96
C16 H161 0.96
C16 H162 0.96
C16 H163 0.96
C17 H171 0.96
C17 H172 0.96
C17 H173 0.96
C18 H181 0.96
C18 H182 0.96
C18 H183 0.96
C19 H191 0.96
C19 H192 0.96
C19 H193 0.96
C20 H201 0.96
C20 H202 0.96
C20 H203 0.96
C21 H211 0.96
C21 H212 0.96
C21 H213 0.96
C22 H221 0.96
C22 H222 0.96
C22 H223 0.96

loop_
_geom_hbond_atom_site_label_D
_geom_hbond_atom_site_label_H
_geom_hbond_atom_site_label_A
_geom_hbond_site_symmetry_A
_geom_hbond_distance_DH
_geom_hbond_distance_HA
_geom_hbond_distance_DA
_geom_hbond_angle_DHA
C6 H6 O1 . 0.96 2.43 3.020(3) 119.35
C10 H10 O2 . 0.96 2.31 2.956(3) 124.29
C20 H201 O2 1_545 0.96 2.36 3.213(3) 147.47
C22 H222 O1 . 0.96 2.43 2.989(3) 117.04
